data_7031808
loop_
_publ_author_name
'Zangana, Karzan H.'
'Pineda, Eufemio Moreno'
'Vitorica-Yrezabal, I\~nigo J'
'McInnes, Eric J. L.'
'Winpenny, Richard E. P.'

_publ_section_title
;
 Linking Cr3 triangles through phosphonates and lanthanides: synthetic,
 structural, magnetic and EPR studies.
;
_journal_issue 35
_journal_name_full 'Dalton transactions (Cambridge, England : 2003)'
_journal_page_first 13242
_journal_page_last 13249
_journal_paper_doi 10.1039/c4dt01264j
_journal_volume 43
_journal_year 2014
_chemical_formula_moiety 'C90 H186 Cr6 Ho2 N2 O42 P4, 2(H2 O), 2.01(C4 H9 O)'
_chemical_formula_sum 'C98 H210 Cr6 Ho2 N2 O46 P4'
_chemical_formula_weight 2918.41
_chemical_name_systematic
;
 ?
;
_space_group_crystal_system triclinic
_space_group_IT_number 2
_space_group_name_Hall '-P 1'
_space_group_name_H-M_alt 'P -1'
_symmetry_space_group_name_Hall '-P 1'
_symmetry_space_group_name_H-M 'P -1'
_atom_sites_solution_hydrogens mixed
_atom_sites_solution_primary iterative
_audit_creation_date 2014-07-08
_audit_creation_method
;
Olex2 1.2
(compiled 2014.05.21 svn.r2940 for OlexSys, GUI svn.r4846)
;
_cell_angle_alpha 100.079(3)
_cell_angle_beta 100.637(3)
_cell_angle_gamma 108.254(3)
_cell_formula_units_Z 1
_cell_length_a 13.7501(4)
_cell_length_b 14.0220(5)
_cell_length_c 23.1827(8)
_cell_measurement_reflns_used 16145
_cell_measurement_temperature 150.04(13)
_cell_measurement_theta_max 29.2950
_cell_measurement_theta_min 3.2360
_cell_volume 4040.0(3)
_computing_cell_refinement
;
CrysAlisPro, Agilent Technologies,
Version 1.171.36.32 (release 02-08-2013 CrysAlis171 .NET)
(compiled Aug  2 2013,16:46:58)
;
_computing_data_collection
;
CrysAlisPro, Agilent Technologies,
Version 1.171.36.32 (release 02-08-2013 CrysAlis171 .NET)
(compiled Aug  2 2013,16:46:58)
;
_computing_data_reduction
;
CrysAlisPro, Agilent Technologies,
Version 1.171.36.32 (release 02-08-2013 CrysAlis171 .NET)
(compiled Aug  2 2013,16:46:58)
;
_computing_molecular_graphics 'Olex2 (Dolomanov et al., 2009)'
_computing_publication_material 'Olex2 (Dolomanov et al., 2009)'
_computing_structure_refinement 'ShelXL (Sheldrick, 2008)'
_computing_structure_solution
;
Superflip (Palatinus & Chapuis, 2007;Palatinus & van der Lee, 2008;
Palatinus et al., 2012)
;
_diffrn_ambient_temperature 150.04(13)
_diffrn_detector_area_resol_mean 10.3705
_diffrn_measured_fraction_theta_full 0.995
_diffrn_measured_fraction_theta_max 0.834
_diffrn_measurement_details
;
  1 omega  -15.00   22.00   1.0000   30.0000
omega____ theta____ kappa____ phi______ frames
    -      -11.6555  -99.0000    0.0000 37

  2 omega  -59.00   35.00   1.0000   30.0000
omega____ theta____ kappa____ phi______ frames
    -       11.6555  -57.0000   90.0000 94

  3 omega  -17.00   53.00   1.0000   30.0000
omega____ theta____ kappa____ phi______ frames
    -       11.6555  -99.0000    0.0000 70

  4 omega   35.00   68.00   1.0000   30.0000
omega____ theta____ kappa____ phi______ frames
    -       11.6555  178.0000   90.0000 33

  5 omega  -18.00   81.00   1.0000   30.0000
omega____ theta____ kappa____ phi______ frames
    -       11.6555   57.0000 -120.0000 99
;
_diffrn_measurement_device_type 'SuperNova, Single source at offset, Atlas'
_diffrn_measurement_method '\w scans'
_diffrn_orient_matrix_UB_11 -0.0120467000
_diffrn_orient_matrix_UB_12 0.0018961000
_diffrn_orient_matrix_UB_13 0.0285456000
_diffrn_orient_matrix_UB_21 0.0544859000
_diffrn_orient_matrix_UB_22 0.0265106000
_diffrn_orient_matrix_UB_23 0.0147861000
_diffrn_orient_matrix_UB_31 -0.0066035000
_diffrn_orient_matrix_UB_32 0.0481556000
_diffrn_orient_matrix_UB_33 -0.0001055000
_diffrn_radiation_monochromator mirror
_diffrn_radiation_type MoK\a
_diffrn_radiation_wavelength 0.71073
_diffrn_reflns_av_R_equivalents 0.0388
_diffrn_reflns_av_unetI/netI 0.0665
_diffrn_reflns_Laue_measured_fraction_full 0.995
_diffrn_reflns_Laue_measured_fraction_max 0.834
_diffrn_reflns_limit_h_max 18
_diffrn_reflns_limit_h_min -19
_diffrn_reflns_limit_k_max 18
_diffrn_reflns_limit_k_min -19
_diffrn_reflns_limit_l_max 32
_diffrn_reflns_limit_l_min -22
_diffrn_reflns_number 38485
_diffrn_reflns_point_group_measured_fraction_full 0.995
_diffrn_reflns_point_group_measured_fraction_max 0.834
_diffrn_reflns_theta_full 25.242
_diffrn_reflns_theta_max 29.717
_diffrn_reflns_theta_min 2.826
_diffrn_source 'SuperNova (Mo) X-ray Source'
_exptl_absorpt_coefficient_mu 1.458
_exptl_absorpt_correction_T_max 1.00000
_exptl_absorpt_correction_T_min 0.67475
_exptl_absorpt_correction_type multi-scan
_exptl_absorpt_process_details
;
CrysAlisPro, Agilent Technologies,
Version 1.171.36.32 (release 02-08-2013 CrysAlis171 .NET)
(compiled Aug  2 2013,16:46:58)
Empirical absorption correction using spherical harmonics,
 implemented in SCALE3 ABSPACK scaling algorithm.
;
_exptl_crystal_colour 'clear green'
_exptl_crystal_colour_lustre clear
_exptl_crystal_colour_primary green
_exptl_crystal_density_diffrn 1.200
_exptl_crystal_description cube
_exptl_crystal_F_000 1518
_exptl_crystal_size_max 0.07
_exptl_crystal_size_mid 0.07
_exptl_crystal_size_min 0.07
_refine_diff_density_max 2.087
_refine_diff_density_min -1.134
_refine_diff_density_rms 0.148
_refine_ls_extinction_method none
_refine_ls_goodness_of_fit_ref 1.068
_refine_ls_hydrogen_treatment mixed
_refine_ls_matrix_type full
_refine_ls_number_parameters 967
_refine_ls_number_reflns 19167
_refine_ls_number_restraints 444
_refine_ls_restrained_S_all 1.065
_refine_ls_R_factor_all 0.0826
_refine_ls_R_factor_gt 0.0638
_refine_ls_shift/su_max 0.001
_refine_ls_shift/su_mean 0.000
_refine_ls_structure_factor_coef Fsqd
_refine_ls_weighting_details 'w=1/[\s^2^(Fo^2^)+(0.0969P)^2^+14.0871P] where P=(Fo^2^+2Fc^2^)/3'
_refine_ls_weighting_scheme calc
_refine_ls_wR_factor_gt 0.1858
_refine_ls_wR_factor_ref 0.2052
_reflns_Friedel_coverage 0.000
_reflns_number_gt 15129
_reflns_number_total 19167
_reflns_threshold_expression 'I > 2\s(I)'
_cod_data_source_file c4dt01264j2.cif
_cod_data_source_block Cr6Ho2P4
_cod_depositor_comments 'Adding full bibliography for 7031804--7031808.cif.'
_cod_original_cell_volume 4040.0(2)
_cod_database_code 7031808
_shelxl_version_number 2013-4
_chemical_oxdiff_formula Cr6Ho2P4C100O50H300N4
_chemical_oxdiff_usercomment KH-56-6
_shelx_space_group_comment
;
The symmetry employed for this shelxl refinement is uniquely defined
by the following loop, which should always be used as a source of
symmetry information in preference to the above space-group names.
They are only intended as comments.
;
_reflns_odcompleteness_completeness 99.52
_reflns_odcompleteness_iscentric 1
_reflns_odcompleteness_theta 26.32
_olex2_refinement_description
;
1. Fixed Uiso
 At 1.2 times of:
  All C(H) groups, All C(H,H) groups, All N(H,H) groups
 At 1.5 times of:
  All C(H,H,H) groups, All O(H) groups, All O(H,H) groups
2. Restrained distances
 C8A-C34T
 1.54 with sigma of 0.02
 C33T-C8A
 1.54 with sigma of 0.02
 C33T-C34T
 2.5 with sigma of 0.02
 O3S-H3S
 0.87 with sigma of 0.01
 C9-C2
 1.54 with sigma of 0.02
 C2-C10
 1.54 with sigma of 0.02
 C2-C1
 1.54 with sigma of 0.02
 C9-C1
 2.5 with sigma of 0.02
 C9-C10
 2.5 with sigma of 0.02
 C10-C1
 2.5 with sigma of 0.02
 C9-O4
 1.45 with sigma of 0.02
 C2-O4
 2.4 with sigma of 0.02
 C22T-C23T
 1.54 with sigma of 0.02
 C25T-C23T
 1.54 with sigma of 0.02
 C25T-C22T
 2.5 with sigma of 0.02
 C23T-C24T
 1.54 with sigma of 0.02
 C22T-C24T
 2.5 with sigma of 0.02
 C24T-C25T
 2.5 with sigma of 0.02
 O21T-C22T
 1.45 with sigma of 0.02
 C23T-O21T
 2.4 with sigma of 0.02
 C42T-C43T
 1.54 with sigma of 0.02
 C45T-C43T
 1.54 with sigma of 0.02
 C42T-C45T
 2.5 with sigma of 0.02
 C44T-C43T
 1.54 with sigma of 0.02
 C45T-C44T
 2.5 with sigma of 0.02
 C44T-C42T
 2.5 with sigma of 0.02
 O41T-C42T
 1.45 with sigma of 0.02
 C43T-O41T
 2.4 with sigma of 0.02
 C34S-C33S
 2.5 with sigma of 0.02
 C32S-C33S
 1.54 with sigma of 0.02
 C32S-C34S
 1.54 with sigma of 0.02
 N31T-C8A
 1.45 with sigma of 0.02
 N31S-C32S
 1.45 with sigma of 0.02
 C34S-N31S
 2.44 with sigma of 0.02
 C44-C43
 1.54 with sigma of 0.02
 C43-C44A
 1.54 with sigma of 0.02
 C4S-H3S
 1.920909 with sigma of 0.02
 Cr1-H3S
 2.700384 with sigma of 0.02
 C14-C15 \\sim C14-C16 \\sim C14-C17
 with sigma of 0.02
 C14A-C15A \\sim C14A-C16A \\sim C14A-C17A
 with sigma of 0.02
 C54A-C55A \\sim C54A-C56A \\sim C54A-C57A
 with sigma of 0.02
 C54-C55 \\sim C54-C56 \\sim C54-C57
 with sigma of 0.02
 C57-C55 \\sim C55-C56 \\sim C56-C57
 with sigma of 0.02
 C44-C45 \\sim C44-C46 \\sim C44-C47
 with sigma of 0.02
 C44A-C45A \\sim C44A-C46A \\sim C44A-C47A
 with sigma of 0.02
 C4A-C5A \\sim C4A-C6A \\sim C4A-C7A
 with sigma of 0.02
 C4-C5 \\sim C4-C6 \\sim C4-C7
 with sigma of 0.02
3. Uiso/Uaniso restraints and constraints
C57A \\sim C57 \\sim C56A \\sim C56 \\sim C55A \\sim C55: within 1.7A with
sigma of 0.04 and sigma for terminal atoms of 0.08
C33T \\sim C8A \\sim C34T \\sim C33S \\sim C32S \\sim C34S \\sim N31T \\sim
N31S: within 1.7A with sigma of 0.04 and sigma for terminal atoms of 0.08
Uanis(C2) = Uanis(C9)
Uanis(O2S) = Uanis(O41T) = Uanis(O4) = Uanis(O21T)
Uanis(N31S) = Uanis(N31T)
4. Rigid body (RIGU) restrains
 C15, C14, C16, C17, C13
 with sigma for 1-2 distances of 0.004 and sigma for 1-3 distances of 0.004
 C14A, C15A, C16A, C17A, C13
 with sigma for 1-2 distances of 0.004 and sigma for 1-3 distances of 0.004
 C55, C57, C56, C54, C53
 with sigma for 1-2 distances of 0.004 and sigma for 1-3 distances of 0.004
 C10, C1, C2, C9, O4
 with sigma for 1-2 distances of 0.004 and sigma for 1-3 distances of 0.004
 C23T, C22T, O21T, C25T, C24T
 with sigma for 1-2 distances of 0.004 and sigma for 1-3 distances of 0.004
 C42T, O41T, C43T, C44T, C45T
 with sigma for 1-2 distances of 0.004 and sigma for 1-3 distances of 0.004
 C8A, C33T, C34T, N31T
 with sigma for 1-2 distances of 0.004 and sigma for 1-3 distances of 0.004
 C34T, C8A, C33T, N31T, C32S, C34S, C33S, N31S
 with sigma for 1-2 distances of 0.004 and sigma for 1-3 distances of 0.004
 C44A, C47A, C46A, C45A, C43
 with sigma for 1-2 distances of 0.004 and sigma for 1-3 distances of 0.004
 C7A, C4A, C5A, C6A, C3
 with sigma for 1-2 distances of 0.004 and sigma for 1-3 distances of 0.004
5. Others
 1*[Sof(O41T)+Sof(C43T)+Sof(H43T)+Sof(C42T)+Sof(H42A)+Sof(H42B)+Sof(C45T)+
 Sof(H45G)+Sof(H45H)+Sof(H45I)+Sof(C44T)+Sof(H44A)+Sof(H44B)+Sof(H44C)]+1*
 [Sof(C22T)+Sof(H22A)+Sof(H22B)+Sof(O21T)+Sof(C23T)+Sof(H23T)+Sof(C25T)+
 Sof(H25D)+Sof(H25E)+Sof(H25F)+Sof(C24T)+Sof(H24A)+Sof(H24B)+Sof(H24C)]+1*
 [Sof(O4)+Sof(C2)+Sof(H2)+Sof(C1)+Sof(H1A)+Sof(H1B)+Sof(H1C)+Sof(C9)+Sof(H9A)+
 Sof(H9B)+Sof(C10)+Sof(H10A)+Sof(H10B)+Sof(H10C)]=1 with esd of 0.001
 Sof(C33T)=Sof(H33D)=Sof(H33E)=Sof(H33F)=Sof(C8A)=Sof(H8A)=Sof(C34T)=Sof(H34D)=
 Sof(H34E)=Sof(H34F)=Sof(N31T)=Sof(H31C)=Sof(H31D)=1-FVAR(1)
 Sof(N31S)=Sof(H31A)=Sof(H31B)=Sof(C33S)=Sof(H33A)=Sof(H33B)=Sof(H33C)=
 Sof(C34S)=Sof(H34A)=Sof(H34B)=Sof(H34C)=Sof(C32S)=Sof(H32S)=FVAR(1)
 Sof(C14A)=Sof(C16A)=Sof(H16D)=Sof(H16E)=Sof(H16F)=Sof(C17A)=Sof(H17D)=
 Sof(H17E)=Sof(H17F)=Sof(C15A)=Sof(H15D)=Sof(H15E)=Sof(H15F)=1-FVAR(2)
 Sof(C16)=Sof(H16A)=Sof(H16B)=Sof(H16C)=Sof(C14)=Sof(C15)=Sof(H15A)=Sof(H15B)=
 Sof(H15C)=Sof(C17)=Sof(H17A)=Sof(H17B)=Sof(H17C)=FVAR(2)
 Sof(C56A)=Sof(H56D)=Sof(H56E)=Sof(H56F)=Sof(C54A)=Sof(C57A)=Sof(H57D)=
 Sof(H57E)=Sof(H57F)=Sof(C55A)=Sof(H55D)=Sof(H55E)=Sof(H55F)=1-FVAR(3)
 Sof(C54)=Sof(C55)=Sof(H55A)=Sof(H55B)=Sof(H55C)=Sof(C56)=Sof(H56A)=Sof(H56B)=
 Sof(H56C)=Sof(C57)=Sof(H57A)=Sof(H57B)=Sof(H57C)=FVAR(3)
 Sof(O41T)=Sof(C43T)=Sof(H43T)=Sof(C42T)=Sof(H42A)=Sof(H42B)=Sof(C45T)=
 Sof(H45G)=Sof(H45H)=Sof(H45I)=Sof(C44T)=Sof(H44A)=Sof(H44B)=Sof(H44C)=FVAR(4)
 Sof(C22T)=Sof(H22A)=Sof(H22B)=Sof(O21T)=Sof(C23T)=Sof(H23T)=Sof(C25T)=
 Sof(H25D)=Sof(H25E)=Sof(H25F)=Sof(C24T)=Sof(H24A)=Sof(H24B)=Sof(H24C)=FVAR(5)
 Sof(O4)=Sof(C2)=Sof(H2)=Sof(C1)=Sof(H1A)=Sof(H1B)=Sof(H1C)=Sof(C9)=Sof(H9A)=
 Sof(H9B)=Sof(C10)=Sof(H10A)=Sof(H10B)=Sof(H10C)=FVAR(6)
 Sof(C45A)=Sof(H45D)=Sof(H45E)=Sof(H45F)=Sof(C44A)=Sof(C46A)=Sof(H46D)=
 Sof(H46E)=Sof(H46F)=Sof(C47A)=Sof(H47D)=Sof(H47E)=Sof(H47F)=1-FVAR(7)
 Sof(C44)=Sof(C47)=Sof(H47A)=Sof(H47B)=Sof(H47C)=Sof(C45)=Sof(H45A)=Sof(H45B)=
 Sof(H45C)=Sof(C46)=Sof(H46A)=Sof(H46B)=Sof(H46C)=FVAR(7)
 Sof(C6A)=Sof(H6AA)=Sof(H6AB)=Sof(H6AC)=Sof(C7A)=Sof(H7AA)=Sof(H7AB)=Sof(H7AC)=
 Sof(C5A)=Sof(H5AA)=Sof(H5AB)=Sof(H5AC)=Sof(C4A)=1-FVAR(8)
 Sof(C4)=Sof(C5)=Sof(H5A)=Sof(H5B)=Sof(H5C)=Sof(C7)=Sof(H7A)=Sof(H7B)=Sof(H7C)=
 Sof(C6)=Sof(H6A)=Sof(H6B)=Sof(H6C)=FVAR(8)
6.a Free rotating group:
 O2S(H2SA,H2SB)
6.b Rotating group:
 O1S(H1SA,H1SB)
6.c Ternary CH refined with riding coordinates:
 C5S(H5S), C32S(H32S), C8A(H8A), C43T(H43T), C23T(H23T), C2(H2)
6.d Secondary CH2 refined with riding coordinates:
 C4S(H4SA,H4SB), N31S(H31A,H31B), N31T(H31C,H31D), C42T(H42A,H42B), C22T(H22A,
 H22B), C9(H9A,H9B)
6.e Me refined with riding coordinates:
 C66(H66A,H66B,H66C), C67(H67A,H67B,H67C), C65(H65A,H65B,H65C), C77(H77A,H77B,
 H77C), C76(H76A,H76B,H76C), C27(H27A,H27B,H27C), C37(H37A,H37B,H37C), C75(H75A,
 H75B,H75C), C26(H26A,H26B,H26C), C47(H47A,H47B,H47C), C5(H5A,H5B,H5C),
 C35(H35A,H35B,H35C), C16(H16A,H16B,H16C), C6S(H6SA,H6SB,H6SC), C25(H25A,H25B,
 H25C), C45(H45A,H45B,H45C), C55(H55A,H55B,H55C), C7(H7A,H7B,H7C), C56(H56A,
 H56B,H56C), C46(H46A,H46B,H46C), C6(H6A,H6B,H6C), C36(H36A,H36B,H36C),
 C7S(H7SA,H7SB,H7SC), C15(H15A,H15B,H15C), C17(H17A,H17B,H17C), C33S(H33A,H33B,
 H33C), C34S(H34A,H34B,H34C), C57(H57A,H57B,H57C), C33T(H33D,H33E,H33F),
 C34T(H34D,H34E,H34F), C16A(H16D,H16E,H16F), C17A(H17D,H17E,H17F), C15A(H15D,
 H15E,H15F), C56A(H56D,H56E,H56F), C57A(H57D,H57E,H57F), C55A(H55D,H55E,H55F),
 C45T(H45G,H45H,H45I), C44T(H44A,H44B,H44C), C25T(H25D,H25E,H25F), C24T(H24A,
 H24B,H24C), C1(H1A,H1B,H1C), C10(H10A,H10B,H10C), C45A(H45D,H45E,H45F),
 C46A(H46D,H46E,H46F), C47A(H47D,H47E,H47F), C6A(H6AA,H6AB,H6AC), C7A(H7AA,H7AB,
 H7AC), C5A(H5AA,H5AB,H5AC)
;
_olex2_computing_structure_refinement_long 'ShelXL (Sheldrick, 2008)'
_olex2_computing_structure_solution_long 'ShelXS (Sheldrick, 2008)'
_olex2_submission_special_instructions 'No special instructions were received'

loop_
_space_group_symop_operation_xyz
'x, y, z'
'-x, -y, -z'

loop_
_atom_site_label
_atom_site_type_symbol
_atom_site_fract_x
_atom_site_fract_y
_atom_site_fract_z
_atom_site_U_iso_or_equiv
_atom_site_adp_type
_atom_site_occupancy
_atom_site_site_symmetry_order
_atom_site_calc_flag
_atom_site_refinement_flags_posn
_atom_site_refinement_flags_occupancy
_atom_site_disorder_assembly
_atom_site_disorder_group
Ho1 Ho 1.03082(2) 0.56703(2) 0.93395(2) 0.03201(10) Uani 1 1 d . . . .
Cr1 Cr 0.70065(7) 0.22499(7) 0.85113(4) 0.0333(2) Uani 1 1 d D . . .
Cr2 Cr 0.78211(8) 0.43287(7) 0.79031(4) 0.0349(2) Uani 1 1 d . . . .
Cr3 Cr 0.56360(9) 0.23396(8) 0.72228(5) 0.0415(2) Uani 1 1 d . . . .
P63 P 0.79115(12) 0.45479(11) 0.93374(7) 0.0302(3) Uani 1 1 d . . . .
P73 P 0.93948(12) 0.32810(12) 0.83687(7) 0.0349(3) Uani 1 1 d . . . .
O21 O 0.6681(3) 0.4925(3) 0.7873(2) 0.0396(9) Uani 1 1 d . . . .
O60 O 0.7207(3) 0.3416(3) 0.91845(19) 0.0346(9) Uani 1 1 d . . . .
O1 O 0.6842(3) 0.2974(3) 0.78965(19) 0.0370(9) Uani 1 1 d . . . .
O71 O 0.8492(3) 0.2573(3) 0.8565(2) 0.0372(9) Uani 1 1 d . . . .
O32 O 0.8706(4) 0.5753(3) 0.7857(2) 0.0446(10) Uani 1 1 d . . . .
O11 O 0.5493(3) 0.1716(3) 0.8531(2) 0.0435(10) Uani 1 1 d . . . .
O61 O 0.8336(3) 0.4861(3) 0.87994(18) 0.0334(8) Uani 1 1 d . . . .
O72 O 1.0205(3) 0.4055(3) 0.89352(19) 0.0357(9) Uani 1 1 d . . . .
O62 O 0.8925(3) 0.4831(3) 0.98357(18) 0.0318(8) Uani 1 1 d . . . .
O2 O 0.6760(4) 0.0899(3) 0.7954(2) 0.0440(10) Uani 1 1 d . . . .
O3S O 0.7295(3) 0.1568(3) 0.9234(2) 0.0384(9) Uani 1 1 d D . . .
H3S H 0.744(5) 0.1918(15) 0.9613(5) 0.058 Uiso 1 1 d DR . . .
O41 O 1.2036(3) 0.7115(3) 0.9645(2) 0.0389(9) Uani 1 1 d . . . .
O3 O 0.5678(4) 0.0921(4) 0.7113(2) 0.0582(14) Uani 1 1 d . . . .
O70 O 0.9026(4) 0.3847(3) 0.7915(2) 0.0403(10) Uani 1 1 d . . . .
O42 O 1.1698(4) 0.5923(4) 0.8816(2) 0.0467(11) Uani 1 1 d . . . .
O51 O 0.7595(4) 0.4074(4) 0.7013(2) 0.0477(11) Uani 1 1 d . . . .
O22 O 0.5335(4) 0.3616(3) 0.7185(2) 0.0484(11) Uani 1 1 d . . . .
O31 O 0.9936(4) 0.6648(4) 0.8722(2) 0.0466(11) Uani 1 1 d . . . .
C66 C 0.7235(6) 0.5487(6) 1.0250(3) 0.0480(16) Uani 1 1 d . . . .
H66A H 0.6953 0.4810 1.0339 0.072 Uiso 1 1 calc R . . .
H66B H 0.6828 0.5914 1.0373 0.072 Uiso 1 1 calc R . . .
H66C H 0.7980 0.5834 1.0475 0.072 Uiso 1 1 calc R . . .
O12 O 0.4615(4) 0.2037(4) 0.7717(3) 0.0550(13) Uani 1 1 d . . . .
O52 O 0.6409(4) 0.2475(4) 0.6584(2) 0.0548(12) Uani 1 1 d . . . .
C3 C 0.6196(6) 0.0498(5) 0.7423(3) 0.0484(16) Uani 1 1 d . . . .
C67 C 0.5974(5) 0.4776(5) 0.9220(3) 0.0437(15) Uani 1 1 d . . . .
H67A H 0.5904 0.4724 0.8786 0.066 Uiso 1 1 calc R . . .
H67B H 0.5552 0.5168 0.9365 0.066 Uiso 1 1 calc R . . .
H67C H 0.5720 0.4078 0.9286 0.066 Uiso 1 1 calc R . . .
C65 C 0.7562(6) 0.6391(5) 0.9427(4) 0.0490(17) Uani 1 1 d . . . .
H65A H 0.8301 0.6758 0.9658 0.073 Uiso 1 1 calc R . . .
H65B H 0.7134 0.6801 0.9540 0.073 Uiso 1 1 calc R . . .
H65C H 0.7516 0.6292 0.8993 0.073 Uiso 1 1 calc R . . .
C23 C 0.5758(5) 0.4535(5) 0.7515(3) 0.0409(14) Uani 1 1 d . . . .
C13 C 0.4668(5) 0.1736(5) 0.8202(4) 0.0458(15) Uani 1 1 d . . . .
C64 C 0.7146(5) 0.5336(4) 0.9569(3) 0.0359(13) Uani 1 1 d . . . .
C74 C 1.0020(5) 0.2464(5) 0.8012(3) 0.0457(15) Uani 1 1 d . . . .
C77 C 1.0277(7) 0.1793(6) 0.8436(4) 0.059(2) Uani 1 1 d . . . .
H77A H 1.0793 0.2243 0.8812 0.089 Uiso 1 1 calc R . . .
H77B H 1.0574 0.1317 0.8236 0.089 Uiso 1 1 calc R . . .
H77C H 0.9627 0.1393 0.8530 0.089 Uiso 1 1 calc R . . .
C24 C 0.5100(6) 0.5224(5) 0.7445(4) 0.0522(17) Uani 1 1 d . . . .
C76 C 1.1052(6) 0.3117(6) 0.7895(4) 0.060(2) Uani 1 1 d . . . .
H76A H 1.0917 0.3614 0.7672 0.090 Uiso 1 1 calc R . . .
H76B H 1.1325 0.2662 0.7655 0.090 Uiso 1 1 calc R . . .
H76C H 1.1575 0.3492 0.8283 0.090 Uiso 1 1 calc R . . .
C27 C 0.5633(6) 0.6288(5) 0.7901(4) 0.057(2) Uani 1 1 d . . . .
H27A H 0.5742 0.6195 0.8314 0.086 Uiso 1 1 calc R . . .
H27B H 0.5179 0.6701 0.7850 0.086 Uiso 1 1 calc R . . .
H27C H 0.6319 0.6648 0.7829 0.086 Uiso 1 1 calc R . . .
C37 C 0.8886(8) 0.7345(7) 0.7343(5) 0.079(3) Uani 1 1 d . . . .
H37A H 0.9111 0.6868 0.7084 0.119 Uiso 1 1 calc R . . .
H37B H 0.9024 0.7994 0.7214 0.119 Uiso 1 1 calc R . . .
H37C H 0.8126 0.7028 0.7308 0.119 Uiso 1 1 calc R . . .
C75 C 0.9230(7) 0.1769(7) 0.7408(4) 0.068(2) Uani 1 1 d . . . .
H75A H 0.8574 0.1353 0.7489 0.103 Uiso 1 1 calc R . . .
H75B H 0.9543 0.1307 0.7208 0.103 Uiso 1 1 calc R . . .
H75C H 0.9073 0.2205 0.7144 0.103 Uiso 1 1 calc R . . .
C33 C 0.9362(5) 0.6572(5) 0.8210(3) 0.0428(14) Uani 1 1 d . . . .
C44 C 1.3382(8) 0.7319(7) 0.9065(5) 0.044(3) Uani 0.724(13) 1 d D P A 1
C53 C 0.7117(6) 0.3293(7) 0.6572(3) 0.0549(18) Uani 1 1 d . . . .
C43 C 1.2321(5) 0.6760(5) 0.9182(3) 0.0415(14) Uani 1 1 d D . . .
C26 C 0.4000(6) 0.4672(7) 0.7544(5) 0.075(3) Uani 1 1 d . . . .
H26A H 0.3646 0.4006 0.7242 0.113 Uiso 1 1 calc R . . .
H26B H 0.3569 0.5108 0.7502 0.113 Uiso 1 1 calc R . . .
H26C H 0.4088 0.4552 0.7952 0.113 Uiso 1 1 calc R . . .
C5S C 0.7660(7) 0.0005(7) 0.9350(6) 0.075(3) Uani 1 1 d . . . .
H5S H 0.8081 0.0097 0.9042 0.090 Uiso 1 1 calc R . . .
C4 C 0.601(2) -0.061(3) 0.7153(12) 0.055(5) Uani 0.60(6) 1 d . P B 1
C47 C 1.3215(10) 0.7317(11) 0.8389(6) 0.071(4) Uani 0.724(13) 1 d . P A 1
H47A H 1.2928 0.6600 0.8142 0.107 Uiso 0.724(13) 1 calc R P A 1
H47B H 1.3895 0.7684 0.8312 0.107 Uiso 0.724(13) 1 calc R P A 1
H47C H 1.2717 0.7666 0.8282 0.107 Uiso 0.724(13) 1 calc R P A 1
C4S C 0.6849(6) 0.0486(5) 0.9225(3) 0.0471(16) Uani 1 1 d D . . .
H4SA H 0.6358 0.0105 0.8822 0.056 Uiso 1 1 calc R . . .
H4SB H 0.6432 0.0414 0.9530 0.056 Uiso 1 1 calc R . . .
C5 C 0.699(4) -0.088(3) 0.744(2) 0.088(12) Uani 0.60(6) 1 d . P B 1
H5A H 0.7626 -0.0442 0.7355 0.132 Uiso 0.60(6) 1 calc R P B 1
H5B H 0.6862 -0.1610 0.7271 0.132 Uiso 0.60(6) 1 calc R P B 1
H5C H 0.7083 -0.0753 0.7882 0.132 Uiso 0.60(6) 1 calc R P B 1
C34 C 0.9507(6) 0.7573(5) 0.8004(4) 0.0518(17) Uani 1 1 d . . . .
C35 C 0.9075(9) 0.8220(7) 0.8410(5) 0.080(3) Uani 1 1 d . . . .
H35A H 0.9138 0.8867 0.8287 0.121 Uiso 1 1 calc R . . .
H35B H 0.9479 0.8381 0.8832 0.121 Uiso 1 1 calc R . . .
H35C H 0.8328 0.7831 0.8372 0.121 Uiso 1 1 calc R . . .
C16 C 0.3513(12) 0.2241(11) 0.8790(9) 0.071(4) Uani 0.597(15) 1 d . P C 1
H16A H 0.4111 0.2520 0.9151 0.106 Uiso 0.597(15) 1 calc R P C 1
H16B H 0.2848 0.2016 0.8911 0.106 Uiso 0.597(15) 1 calc R P C 1
H16C H 0.3517 0.2780 0.8571 0.106 Uiso 0.597(15) 1 calc R P C 1
C14 C 0.361(2) 0.1315(12) 0.8377(8) 0.053(4) Uani 0.597(15) 1 d . P C 1
C6S C 0.7106(10) -0.1169(7) 0.9268(6) 0.098(4) Uani 1 1 d . . . .
H6SA H 0.6617 -0.1283 0.9529 0.147 Uiso 1 1 calc R . . .
H6SB H 0.7639 -0.1479 0.9378 0.147 Uiso 1 1 calc R . . .
H6SC H 0.6710 -0.1492 0.8843 0.147 Uiso 1 1 calc R . . .
C54 C 0.748(2) 0.3476(16) 0.598(3) 0.077(6) Uani 0.446(18) 1 d . P D 1
C25 C 0.4994(11) 0.5359(9) 0.6797(5) 0.097(4) Uani 1 1 d . . . .
H25A H 0.5700 0.5680 0.6738 0.145 Uiso 1 1 calc R . . .
H25B H 0.4580 0.5804 0.6731 0.145 Uiso 1 1 calc R . . .
H25C H 0.4634 0.4680 0.6508 0.145 Uiso 1 1 calc R . . .
C45 C 1.3884(10) 0.8434(9) 0.9474(7) 0.072(4) Uani 0.724(13) 1 d . P A 1
H45A H 1.3410 0.8816 0.9386 0.109 Uiso 0.724(13) 1 calc R P A 1
H45B H 1.4567 0.8785 0.9396 0.109 Uiso 0.724(13) 1 calc R P A 1
H45C H 1.3993 0.8410 0.9900 0.109 Uiso 0.724(13) 1 calc R P A 1
C55 C 0.788(2) 0.4593(19) 0.5955(11) 0.089(7) Uani 0.446(18) 1 d . P D 1
H55A H 0.7313 0.4877 0.5973 0.134 Uiso 0.446(18) 1 calc R P D 1
H55B H 0.8088 0.4642 0.5577 0.134 Uiso 0.446(18) 1 calc R P D 1
H55C H 0.8488 0.4987 0.6301 0.134 Uiso 0.446(18) 1 calc R P D 1
C7 C 0.593(5) -0.079(3) 0.6456(9) 0.110(15) Uani 0.60(6) 1 d . P B 1
H7A H 0.5325 -0.0627 0.6258 0.165 Uiso 0.60(6) 1 calc R P B 1
H7B H 0.5816 -0.1519 0.6284 0.165 Uiso 0.60(6) 1 calc R P B 1
H7C H 0.6580 -0.0343 0.6389 0.165 Uiso 0.60(6) 1 calc R P B 1
C56 C 0.834(2) 0.302(2) 0.6005(11) 0.091(7) Uani 0.446(18) 1 d . P D 1
H56A H 0.8953 0.3467 0.6339 0.137 Uiso 0.446(18) 1 calc R P D 1
H56B H 0.8546 0.2980 0.5622 0.137 Uiso 0.446(18) 1 calc R P D 1
H56C H 0.8076 0.2327 0.6072 0.137 Uiso 0.446(18) 1 calc R P D 1
C46 C 1.4123(8) 0.6712(10) 0.9208(6) 0.064(3) Uani 0.724(13) 1 d . P A 1
H46A H 1.4229 0.6691 0.9635 0.097 Uiso 0.724(13) 1 calc R P A 1
H46B H 1.4808 0.7057 0.9131 0.097 Uiso 0.724(13) 1 calc R P A 1
H46C H 1.3802 0.6004 0.8950 0.097 Uiso 0.724(13) 1 calc R P A 1
C6 C 0.498(2) -0.1274(17) 0.730(2) 0.112(12) Uani 0.60(6) 1 d . P B 1
H6A H 0.5077 -0.1129 0.7741 0.167 Uiso 0.60(6) 1 calc R P B 1
H6B H 0.4837 -0.2012 0.7138 0.167 Uiso 0.60(6) 1 calc R P B 1
H6C H 0.4383 -0.1096 0.7114 0.167 Uiso 0.60(6) 1 calc R P B 1
O1S O 1.0243(3) 0.6924(3) 1.0160(2) 0.0380(9) Uani 1 1 d . . . .
H1SA H 1.0869 0.7450 1.0339 0.057 Uiso 1 1 d GR . . .
H1SB H 1.0063 0.6623 1.0454 0.057 Uiso 1 1 d GR . . .
O2S O 1.0712(4) 0.5359(4) 0.7544(2) 0.0524(10) Uani 1 1 d . . . .
H2SA H 1.0130 0.5444 0.7554 0.079 Uiso 1 1 d G . . .
H2SB H 1.1151 0.5651 0.7887 0.079 Uiso 1 1 d G . . .
N31S N 0.419(2) 0.168(2) 0.6503(19) 0.061(3) Uani 0.560(16) 1 d D P E 1
H31A H 0.3633 0.1834 0.6677 0.073 Uiso 0.560(16) 1 calc R P E 1
H31B H 0.4296 0.2079 0.6194 0.073 Uiso 0.560(16) 1 calc R P E 1
C36 C 1.0686(8) 0.8134(8) 0.8082(6) 0.097(4) Uani 1 1 d . . . .
H36A H 1.0962 0.7683 0.7841 0.145 Uiso 1 1 calc R . . .
H36B H 1.1062 0.8307 0.8510 0.145 Uiso 1 1 calc R . . .
H36C H 1.0792 0.8772 0.7943 0.145 Uiso 1 1 calc R . . .
C7S C 0.8407(10) 0.0450(9) 0.9953(7) 0.111(5) Uani 1 1 d . . . .
H7SA H 0.8735 0.1202 1.0017 0.167 Uiso 1 1 calc R . . .
H7SB H 0.8958 0.0142 0.9981 0.167 Uiso 1 1 calc R . . .
H7SC H 0.8027 0.0302 1.0264 0.167 Uiso 1 1 calc R . . .
C15 C 0.3623(12) 0.0443(13) 0.8691(9) 0.074(5) Uani 0.597(15) 1 d . P C 1
H15A H 0.3754 -0.0101 0.8424 0.111 Uiso 0.597(15) 1 calc R P C 1
H15B H 0.2937 0.0152 0.8781 0.111 Uiso 0.597(15) 1 calc R P C 1
H15C H 0.4185 0.0721 0.9070 0.111 Uiso 0.597(15) 1 calc R P C 1
C17 C 0.2653(10) 0.0903(13) 0.7816(7) 0.070(4) Uani 0.597(15) 1 d . P C 1
H17A H 0.2620 0.1472 0.7629 0.105 Uiso 0.597(15) 1 calc R P C 1
H17B H 0.2000 0.0621 0.7941 0.105 Uiso 0.597(15) 1 calc R P C 1
H17C H 0.2732 0.0356 0.7523 0.105 Uiso 0.597(15) 1 calc R P C 1
C33S C 0.426(2) 0.046(2) 0.5640(12) 0.138(9) Uani 0.560(16) 1 d D P E 1
H33A H 0.3910 0.0666 0.5299 0.208 Uiso 0.560(16) 1 calc R P E 1
H33B H 0.4193 -0.0262 0.5512 0.208 Uiso 0.560(16) 1 calc R P E 1
H33C H 0.5014 0.0904 0.5774 0.208 Uiso 0.560(16) 1 calc R P E 1
C34S C 0.2549(14) 0.0216(19) 0.5906(12) 0.146(10) Uani 0.560(16) 1 d D P E 1
H34A H 0.2193 0.0338 0.6225 0.220 Uiso 0.560(16) 1 calc R P E 1
H34B H 0.2294 -0.0528 0.5715 0.220 Uiso 0.560(16) 1 calc R P E 1
H34C H 0.2393 0.0588 0.5600 0.220 Uiso 0.560(16) 1 calc R P E 1
C57 C 0.651(2) 0.284(2) 0.5465(10) 0.102(8) Uani 0.446(18) 1 d . P D 1
H57A H 0.6369 0.2099 0.5439 0.153 Uiso 0.446(18) 1 calc R P D 1
H57B H 0.6643 0.2989 0.5083 0.153 Uiso 0.446(18) 1 calc R P D 1
H57C H 0.5903 0.3010 0.5539 0.153 Uiso 0.446(18) 1 calc R P D 1
C32S C 0.3731(14) 0.0604(14) 0.6178(9) 0.103(6) Uani 0.560(16) 1 d D P E 1
H32S H 0.3893 0.0170 0.6455 0.124 Uiso 0.560(16) 1 calc R P E 1
C33T C 0.535(3) 0.069(4) 0.597(2) 0.215(19) Uani 0.440(16) 1 d D P E 2
H33D H 0.5166 0.0016 0.6070 0.322 Uiso 0.440(16) 1 calc R P E 2
H33E H 0.5966 0.1195 0.6282 0.322 Uiso 0.440(16) 1 calc R P E 2
H33F H 0.5527 0.0620 0.5576 0.322 Uiso 0.440(16) 1 calc R P E 2
C8A C 0.440(2) 0.106(2) 0.5935(15) 0.134(9) Uani 0.440(16) 1 d D P E 2
H8A H 0.4494 0.1523 0.5648 0.160 Uiso 0.440(16) 1 calc R P E 2
C34T C 0.338(3) 0.016(3) 0.560(2) 0.196(16) Uani 0.440(16) 1 d D P E 2
H34D H 0.3446 -0.0152 0.5202 0.293 Uiso 0.440(16) 1 calc R P E 2
H34E H 0.2785 0.0402 0.5546 0.293 Uiso 0.440(16) 1 calc R P E 2
H34F H 0.3257 -0.0367 0.5835 0.293 Uiso 0.440(16) 1 calc R P E 2
N31T N 0.437(3) 0.174(3) 0.649(2) 0.061(3) Uani 0.440(16) 1 d D P E 2
H31C H 0.3761 0.1345 0.6624 0.073 Uiso 0.440(16) 1 calc R P E 2
H31D H 0.4216 0.2332 0.6371 0.073 Uiso 0.440(16) 1 calc R P E 2
C14A C 0.369(4) 0.145(2) 0.8435(14) 0.076(6) Uani 0.403(15) 1 d . P C 2
C16A C 0.320(2) 0.234(2) 0.8375(16) 0.087(7) Uani 0.403(15) 1 d . P C 2
H16D H 0.3727 0.3020 0.8604 0.131 Uiso 0.403(15) 1 calc R P C 2
H16E H 0.2571 0.2208 0.8537 0.131 Uiso 0.403(15) 1 calc R P C 2
H16F H 0.2994 0.2345 0.7947 0.131 Uiso 0.403(15) 1 calc R P C 2
C17A C 0.299(2) 0.030(3) 0.8014(17) 0.115(9) Uani 0.403(15) 1 d . P C 2
H17D H 0.2834 0.0325 0.7588 0.172 Uiso 0.403(15) 1 calc R P C 2
H17E H 0.2330 0.0035 0.8132 0.172 Uiso 0.403(15) 1 calc R P C 2
H17F H 0.3394 -0.0162 0.8065 0.172 Uiso 0.403(15) 1 calc R P C 2
C15A C 0.3984(19) 0.140(3) 0.9128(12) 0.088(7) Uani 0.403(15) 1 d . P C 2
H15D H 0.4324 0.0881 0.9160 0.132 Uiso 0.403(15) 1 calc R P C 2
H15E H 0.3337 0.1195 0.9269 0.132 Uiso 0.403(15) 1 calc R P C 2
H15F H 0.4472 0.2077 0.9379 0.132 Uiso 0.403(15) 1 calc R P C 2
C56A C 0.742(3) 0.2216(18) 0.5706(12) 0.133(12) Uani 0.554(18) 1 d . P D 2
H56D H 0.7932 0.2053 0.5988 0.199 Uiso 0.554(18) 1 calc R P D 2
H56E H 0.7629 0.2227 0.5324 0.199 Uiso 0.554(18) 1 calc R P D 2
H56F H 0.6715 0.1687 0.5627 0.199 Uiso 0.554(18) 1 calc R P D 2
C54A C 0.7396(16) 0.3282(12) 0.5984(18) 0.065(6) Uani 0.554(18) 1 d . P D 2
C57A C 0.674(3) 0.383(3) 0.5663(13) 0.150(12) Uani 0.554(18) 1 d . P D 2
H57D H 0.5988 0.3451 0.5610 0.225 Uiso 0.554(18) 1 calc R P D 2
H57E H 0.6885 0.3855 0.5266 0.225 Uiso 0.554(18) 1 calc R P D 2
H57F H 0.6938 0.4539 0.5909 0.225 Uiso 0.554(18) 1 calc R P D 2
C55A C 0.8534(19) 0.400(3) 0.6074(11) 0.140(14) Uani 0.554(18) 1 d . P D 2
H55D H 0.8621 0.4704 0.6275 0.211 Uiso 0.554(18) 1 calc R P D 2
H55E H 0.8696 0.3986 0.5679 0.211 Uiso 0.554(18) 1 calc R P D 2
H55F H 0.9017 0.3756 0.6326 0.211 Uiso 0.554(18) 1 calc R P D 2
O41T O 0.3444(16) 0.2838(16) 0.5726(8) 0.0524(10) Uani 0.255(7) 1 d D P . .
C43T C 0.324(3) 0.281(3) 0.4659(9) 0.112(12) Uani 0.255(7) 1 d D P . .
H43T H 0.3470 0.2197 0.4647 0.135 Uiso 0.255(7) 1 calc R P . .
C42T C 0.362(3) 0.342(2) 0.5292(10) 0.075(7) Uani 0.255(7) 1 d D P . .
H42A H 0.4393 0.3807 0.5378 0.089 Uiso 0.255(7) 1 calc R P . .
H42B H 0.3271 0.3936 0.5340 0.089 Uiso 0.255(7) 1 calc R P . .
C45T C 0.375(4) 0.339(3) 0.4225(13) 0.109(12) Uani 0.255(7) 1 d D P . .
H45G H 0.3548 0.3999 0.4219 0.163 Uiso 0.255(7) 1 calc R P . .
H45H H 0.3508 0.2929 0.3817 0.163 Uiso 0.255(7) 1 calc R P . .
H45I H 0.4524 0.3613 0.4363 0.163 Uiso 0.255(7) 1 calc R P . .
C44T C 0.205(3) 0.238(5) 0.4406(18) 0.16(2) Uani 0.255(7) 1 d D P . .
H44A H 0.1714 0.1998 0.4676 0.247 Uiso 0.255(7) 1 calc R P . .
H44B H 0.1862 0.1916 0.4003 0.247 Uiso 0.255(7) 1 calc R P . .
H44C H 0.1792 0.2955 0.4377 0.247 Uiso 0.255(7) 1 calc R P . .
C22T C 0.2175(13) 0.6083(13) 0.6602(9) 0.063(4) Uani 0.403(7) 1 d D P . .
H22A H 0.2673 0.6083 0.6343 0.076 Uiso 0.403(7) 1 calc R P . .
H22B H 0.2585 0.6530 0.7010 0.076 Uiso 0.403(7) 1 calc R P . .
O21T O 0.1641(10) 0.5035(9) 0.6642(5) 0.0524(10) Uani 0.403(7) 1 d D P . .
C23T C 0.1342(14) 0.6494(13) 0.6331(8) 0.066(5) Uani 0.403(7) 1 d D P . .
H23T H 0.0775 0.6375 0.6553 0.079 Uiso 0.403(7) 1 calc R P . .
C25T C 0.190(2) 0.7661(13) 0.6424(14) 0.119(10) Uani 0.403(7) 1 d D P . .
H25D H 0.2471 0.7931 0.6800 0.178 Uiso 0.403(7) 1 calc R P . .
H25E H 0.1393 0.8011 0.6450 0.178 Uiso 0.403(7) 1 calc R P . .
H25F H 0.2205 0.7786 0.6081 0.178 Uiso 0.403(7) 1 calc R P . .
C24T C 0.085(2) 0.597(2) 0.5665(9) 0.104(8) Uani 0.403(7) 1 d D P . .
H24A H 0.1407 0.5890 0.5469 0.156 Uiso 0.403(7) 1 calc R P . .
H24B H 0.0512 0.6395 0.5474 0.156 Uiso 0.403(7) 1 calc R P . .
H24C H 0.0323 0.5286 0.5620 0.156 Uiso 0.403(7) 1 calc R P . .
O4 O 0.1875(11) 0.3299(10) 0.6108(6) 0.0524(10) Uani 0.345(7) 1 d D P F 2
C2 C 0.0527(14) 0.1624(12) 0.5650(7) 0.059(3) Uani 0.345(7) 1 d D P F 2
H2 H 0.1060 0.1354 0.5512 0.071 Uiso 0.345(7) 1 calc R P F 2
C1 C -0.0316(18) 0.0719(13) 0.5742(9) 0.068(6) Uani 0.345(7) 1 d D P F 2
H1A H -0.0377 0.0873 0.6160 0.102 Uiso 0.345(7) 1 calc R P F 2
H1B H -0.0126 0.0100 0.5664 0.102 Uiso 0.345(7) 1 calc R P F 2
H1C H -0.0996 0.0595 0.5461 0.102 Uiso 0.345(7) 1 calc R P F 2
C9 C 0.1113(14) 0.2464(13) 0.6231(7) 0.059(3) Uani 0.345(7) 1 d D P F 2
H9A H 0.0604 0.2714 0.6404 0.071 Uiso 0.345(7) 1 calc R P F 2
H9B H 0.1469 0.2179 0.6532 0.071 Uiso 0.345(7) 1 calc R P F 2
C10 C 0.0105(19) 0.2085(18) 0.5159(8) 0.070(6) Uani 0.345(7) 1 d D P F 2
H10A H 0.0690 0.2648 0.5105 0.105 Uiso 0.345(7) 1 calc R P F 2
H10B H -0.0422 0.2359 0.5278 0.105 Uiso 0.345(7) 1 calc R P F 2
H10C H -0.0224 0.1547 0.4778 0.105 Uiso 0.345(7) 1 calc R P F 2
C45A C 1.340(3) 0.839(3) 0.8996(19) 0.066(7) Uani 0.276(13) 1 d . P A 2
H45D H 1.2837 0.8253 0.8630 0.099 Uiso 0.276(13) 1 calc R P A 2
H45E H 1.4083 0.8790 0.8937 0.099 Uiso 0.276(13) 1 calc R P A 2
H45F H 1.3256 0.8791 0.9341 0.099 Uiso 0.276(13) 1 calc R P A 2
C44A C 1.3428(17) 0.7358(19) 0.9122(13) 0.059(7) Uani 0.276(13) 1 d D P A 2
C46A C 1.423(2) 0.761(3) 0.9737(15) 0.067(7) Uani 0.276(13) 1 d . P A 2
H46D H 1.4035 0.8021 1.0050 0.101 Uiso 0.276(13) 1 calc R P A 2
H46E H 1.4942 0.8005 0.9709 0.101 Uiso 0.276(13) 1 calc R P A 2
H46F H 1.4231 0.6962 0.9842 0.101 Uiso 0.276(13) 1 calc R P A 2
C47A C 1.364(2) 0.660(3) 0.8638(16) 0.067(8) Uani 0.276(13) 1 d . P A 2
H47D H 1.3608 0.5970 0.8772 0.101 Uiso 0.276(13) 1 calc R P A 2
H47E H 1.4346 0.6929 0.8579 0.101 Uiso 0.276(13) 1 calc R P A 2
H47F H 1.3105 0.6425 0.8255 0.101 Uiso 0.276(13) 1 calc R P A 2
C6A C 0.506(3) -0.132(2) 0.6973(19) 0.071(7) Uani 0.40(6) 1 d . P B 2
H6AA H 0.4894 -0.1350 0.7365 0.106 Uiso 0.40(6) 1 calc R P B 2
H6AB H 0.4973 -0.2014 0.6751 0.106 Uiso 0.40(6) 1 calc R P B 2
H6AC H 0.4572 -0.1061 0.6737 0.106 Uiso 0.40(6) 1 calc R P B 2
C7A C 0.652(3) -0.042(3) 0.6501(17) 0.073(7) Uani 0.40(6) 1 d . P B 2
H7AA H 0.6028 -0.0175 0.6262 0.109 Uiso 0.40(6) 1 calc R P B 2
H7AB H 0.6518 -0.1071 0.6262 0.109 Uiso 0.40(6) 1 calc R P B 2
H7AC H 0.7240 0.0104 0.6609 0.109 Uiso 0.40(6) 1 calc R P B 2
C5A C 0.693(4) -0.098(5) 0.746(3) 0.061(8) Uani 0.40(6) 1 d . P B 2
H5AA H 0.7651 -0.0473 0.7576 0.091 Uiso 0.40(6) 1 calc R P B 2
H5AB H 0.6915 -0.1643 0.7229 0.091 Uiso 0.40(6) 1 calc R P B 2
H5AC H 0.6692 -0.1084 0.7827 0.091 Uiso 0.40(6) 1 calc R P B 2
C4A C 0.619(3) -0.059(4) 0.708(2) 0.061(6) Uani 0.40(6) 1 d . P B 2

loop_
_atom_site_aniso_label
_atom_site_aniso_U_11
_atom_site_aniso_U_22
_atom_site_aniso_U_33
_atom_site_aniso_U_23
_atom_site_aniso_U_13
_atom_site_aniso_U_12
Ho1 0.02847(15) 0.02535(14) 0.04107(16) 0.01146(10) 0.01035(11) 0.00556(11)
Cr1 0.0294(5) 0.0218(4) 0.0454(5) 0.0087(4) 0.0081(4) 0.0053(4)
Cr2 0.0332(5) 0.0289(5) 0.0409(5) 0.0111(4) 0.0082(4) 0.0081(4)
Cr3 0.0388(6) 0.0328(5) 0.0479(6) 0.0076(4) 0.0032(5) 0.0119(4)
P63 0.0275(7) 0.0216(6) 0.0412(8) 0.0099(5) 0.0100(6) 0.0066(6)
P73 0.0317(8) 0.0309(7) 0.0428(8) 0.0093(6) 0.0123(7) 0.0107(6)
O21 0.036(2) 0.031(2) 0.049(2) 0.0119(18) 0.006(2) 0.0107(19)
O60 0.030(2) 0.0257(19) 0.045(2) 0.0071(16) 0.0107(18) 0.0056(17)
O1 0.034(2) 0.029(2) 0.046(2) 0.0114(17) 0.0085(19) 0.0070(18)
O71 0.032(2) 0.030(2) 0.050(2) 0.0123(18) 0.0139(19) 0.0099(18)
O32 0.047(3) 0.036(2) 0.052(3) 0.022(2) 0.016(2) 0.009(2)
O11 0.028(2) 0.033(2) 0.062(3) 0.013(2) 0.010(2) 0.0023(18)
O61 0.030(2) 0.0252(19) 0.043(2) 0.0097(16) 0.0100(17) 0.0062(16)
O72 0.031(2) 0.028(2) 0.048(2) 0.0114(17) 0.0123(18) 0.0079(17)
O62 0.0265(19) 0.0272(19) 0.041(2) 0.0091(16) 0.0084(17) 0.0090(16)
O2 0.046(3) 0.027(2) 0.053(3) 0.0057(19) 0.008(2) 0.010(2)
O3S 0.037(2) 0.0245(19) 0.050(2) 0.0118(17) 0.010(2) 0.0057(18)
O41 0.035(2) 0.035(2) 0.045(2) 0.0147(18) 0.0123(19) 0.0053(18)
O3 0.063(3) 0.039(3) 0.060(3) 0.002(2) -0.010(3) 0.022(3)
O70 0.040(2) 0.042(2) 0.044(2) 0.0157(19) 0.016(2) 0.016(2)
O42 0.044(3) 0.038(2) 0.054(3) 0.010(2) 0.021(2) 0.005(2)
O51 0.049(3) 0.045(3) 0.046(3) 0.012(2) 0.009(2) 0.014(2)
O22 0.042(3) 0.035(2) 0.058(3) 0.006(2) -0.004(2) 0.013(2)
O31 0.039(2) 0.039(2) 0.057(3) 0.026(2) 0.007(2) 0.002(2)
C66 0.041(4) 0.051(4) 0.054(4) 0.007(3) 0.015(3) 0.022(3)
O12 0.039(3) 0.057(3) 0.070(3) 0.028(3) 0.010(2) 0.014(2)
O52 0.057(3) 0.048(3) 0.050(3) 0.006(2) 0.010(2) 0.011(3)
C3 0.049(4) 0.033(3) 0.059(4) 0.006(3) 0.009(3) 0.015(3)
C67 0.029(3) 0.043(4) 0.061(4) 0.014(3) 0.012(3) 0.014(3)
C65 0.046(4) 0.025(3) 0.078(5) 0.014(3) 0.018(4) 0.013(3)
C23 0.042(4) 0.031(3) 0.047(3) 0.012(3) 0.005(3) 0.013(3)
C13 0.031(3) 0.031(3) 0.072(4) 0.011(3) 0.015(3) 0.008(2)
C64 0.029(3) 0.025(3) 0.053(4) 0.009(2) 0.012(3) 0.009(2)
C74 0.043(4) 0.041(3) 0.057(4) 0.006(3) 0.022(3) 0.017(3)
C77 0.062(5) 0.049(4) 0.085(6) 0.024(4) 0.033(4) 0.032(4)
C24 0.049(4) 0.037(3) 0.063(5) 0.010(3) 0.000(3) 0.015(3)
C76 0.054(5) 0.058(5) 0.076(5) 0.013(4) 0.034(4) 0.022(4)
C27 0.056(4) 0.038(4) 0.075(5) 0.011(3) 0.001(4) 0.024(3)
C37 0.087(7) 0.062(5) 0.084(6) 0.046(5) 0.005(5) 0.015(5)
C75 0.066(5) 0.057(5) 0.070(5) -0.011(4) 0.018(4) 0.019(4)
C33 0.043(4) 0.034(3) 0.056(4) 0.022(3) 0.017(3) 0.011(3)
C44 0.041(6) 0.034(5) 0.064(7) 0.019(5) 0.026(5) 0.013(4)
C53 0.053(4) 0.066(5) 0.043(4) 0.013(3) 0.010(3) 0.020(4)
C43 0.038(3) 0.036(3) 0.059(4) 0.019(3) 0.025(3) 0.014(3)
C26 0.043(4) 0.054(5) 0.121(8) 0.007(5) 0.008(5) 0.021(4)
C5S 0.061(5) 0.046(4) 0.134(9) 0.042(5) 0.038(6) 0.022(4)
C4 0.064(12) 0.041(8) 0.054(10) -0.003(7) -0.001(8) 0.027(9)
C47 0.058(7) 0.074(8) 0.086(9) 0.036(7) 0.043(7) 0.007(6)
C4S 0.046(4) 0.025(3) 0.063(4) 0.013(3) 0.012(3) 0.004(3)
C5 0.12(3) 0.050(17) 0.088(19) -0.001(12) -0.013(15) 0.062(19)
C34 0.051(4) 0.040(4) 0.063(4) 0.029(3) 0.009(4) 0.008(3)
C35 0.105(8) 0.051(5) 0.089(7) 0.030(5) 0.018(6) 0.030(5)
C16 0.043(7) 0.059(7) 0.100(10) 0.004(6) 0.030(7) 0.005(5)
C14 0.031(6) 0.046(6) 0.079(8) 0.019(5) 0.019(5) 0.004(5)
C6S 0.108(9) 0.043(5) 0.153(11) 0.043(6) 0.040(8) 0.026(6)
C54 0.095(13) 0.101(12) 0.049(9) 0.027(8) 0.032(8) 0.040(10)
C25 0.142(11) 0.089(7) 0.073(6) 0.031(5) -0.005(7) 0.073(8)
C45 0.050(7) 0.053(7) 0.111(11) 0.010(7) 0.046(8) 0.005(5)
C55 0.110(15) 0.102(11) 0.073(12) 0.034(8) 0.046(11) 0.041(10)
C7 0.20(4) 0.074(18) 0.058(10) -0.010(10) 0.004(16) 0.08(2)
C56 0.102(13) 0.110(16) 0.075(12) 0.025(11) 0.038(10) 0.045(12)
C46 0.038(6) 0.070(8) 0.092(9) 0.034(7) 0.023(6) 0.018(5)
C6 0.092(15) 0.030(8) 0.18(3) 0.009(14) 0.015(19) -0.009(9)
O1S 0.034(2) 0.028(2) 0.048(2) 0.0097(17) 0.0107(19) 0.0061(18)
O2S 0.050(2) 0.059(3) 0.051(2) 0.0120(19) 0.020(2) 0.019(2)
N31S 0.050(9) 0.042(4) 0.068(4) 0.000(4) -0.022(6) 0.016(5)
C36 0.071(6) 0.079(7) 0.140(10) 0.081(7) 0.019(7) 0.000(5)
C7S 0.092(9) 0.066(7) 0.171(13) 0.060(8) 0.002(9) 0.023(6)
C15 0.046(7) 0.073(8) 0.120(11) 0.049(8) 0.041(8) 0.020(6)
C17 0.037(6) 0.063(8) 0.095(8) 0.007(6) 0.014(5) 0.007(5)
C33S 0.125(15) 0.097(15) 0.137(13) -0.027(11) -0.020(11) 0.024(12)
C34S 0.099(11) 0.099(15) 0.166(19) -0.012(13) -0.058(9) 0.011(9)
C57 0.111(13) 0.133(17) 0.054(8) 0.032(9) 0.021(8) 0.028(12)
C32S 0.084(10) 0.059(7) 0.115(11) -0.009(7) -0.051(8) 0.018(7)
C33T 0.153(18) 0.20(3) 0.24(3) -0.05(3) 0.009(17) 0.075(19)
C8A 0.118(14) 0.125(14) 0.108(11) -0.039(10) -0.002(10) 0.030(12)
C34T 0.130(17) 0.166(19) 0.19(2) -0.085(19) -0.016(15) 0.020(15)
N31T 0.050(9) 0.042(4) 0.068(4) 0.000(4) -0.022(6) 0.016(5)
C14A 0.034(9) 0.102(13) 0.101(12) 0.042(9) 0.027(8) 0.022(8)
C16A 0.051(11) 0.124(15) 0.112(17) 0.050(12) 0.039(12) 0.044(11)
C17A 0.068(13) 0.114(13) 0.138(17) 0.026(11) 0.029(11) 0.000(9)
C15A 0.051(11) 0.118(18) 0.103(11) 0.045(10) 0.033(9) 0.022(12)
C56A 0.17(3) 0.098(17) 0.13(2) -0.004(15) 0.10(2) 0.022(17)
C54A 0.076(13) 0.059(10) 0.046(10) 0.006(10) 0.020(9) 0.003(9)
C57A 0.18(3) 0.22(3) 0.098(18) 0.10(2) 0.050(18) 0.10(3)
C55A 0.096(17) 0.17(3) 0.083(14) -0.016(16) 0.040(13) -0.037(18)
O41T 0.050(2) 0.059(3) 0.051(2) 0.0120(19) 0.020(2) 0.019(2)
C43T 0.17(3) 0.083(19) 0.079(10) 0.029(10) 0.048(11) 0.020(19)
C42T 0.09(2) 0.083(14) 0.082(10) 0.031(10) 0.052(12) 0.050(13)
C45T 0.19(3) 0.06(2) 0.091(15) 0.027(14) 0.072(17) 0.05(2)
C44T 0.17(2) 0.18(5) 0.12(2) 0.06(2) 0.039(14) 0.02(2)
C22T 0.054(8) 0.078(8) 0.058(10) 0.022(7) 0.018(7) 0.018(6)
O21T 0.050(2) 0.059(3) 0.051(2) 0.0120(19) 0.020(2) 0.019(2)
C23T 0.053(9) 0.080(9) 0.075(10) 0.046(8) 0.021(8) 0.021(8)
C25T 0.098(18) 0.095(10) 0.15(2) 0.050(10) 0.016(16) 0.020(9)
C24T 0.086(15) 0.127(17) 0.086(10) 0.044(10) 0.015(9) 0.014(13)
O4 0.050(2) 0.059(3) 0.051(2) 0.0120(19) 0.020(2) 0.019(2)
C2 0.061(7) 0.063(6) 0.053(7) -0.004(5) 0.025(6) 0.027(5)
C1 0.074(12) 0.065(9) 0.055(11) -0.008(7) 0.028(9) 0.017(8)
C9 0.061(7) 0.063(6) 0.053(7) -0.004(5) 0.025(6) 0.027(5)
C10 0.058(13) 0.084(13) 0.062(9) 0.005(8) 0.016(8) 0.026(11)
C45A 0.041(12) 0.070(11) 0.093(18) 0.033(10) 0.030(12) 0.014(9)
C44A 0.037(9) 0.064(11) 0.081(14) 0.027(9) 0.030(8) 0.010(7)
C46A 0.044(10) 0.066(15) 0.088(13) 0.025(10) 0.022(8) 0.009(9)
C47A 0.034(11) 0.078(14) 0.089(15) 0.018(11) 0.032(10) 0.012(10)
C6A 0.069(11) 0.042(9) 0.088(16) -0.005(9) 0.007(9) 0.021(7)
C7A 0.091(17) 0.047(13) 0.073(10) -0.004(8) 0.019(11) 0.028(12)
C5A 0.060(14) 0.040(14) 0.077(16) 0.006(12) 0.014(11) 0.018(10)
C4A 0.070(12) 0.033(8) 0.071(11) -0.007(7) 0.007(9) 0.024(8)

loop_
_atom_type_symbol
_atom_type_description
_atom_type_scat_dispersion_real
_atom_type_scat_dispersion_imag
_atom_type_scat_source
C C 0.0033 0.0016 'International Tables Vol C Tables 4.2.6.8 and 6.1.1.4'
H H 0.0000 0.0000 'International Tables Vol C Tables 4.2.6.8 and 6.1.1.4'
Cr Cr 0.3209 0.6236 'International Tables Vol C Tables 4.2.6.8 and 6.1.1.4'
N N 0.0061 0.0033 'International Tables Vol C Tables 4.2.6.8 and 6.1.1.4'
O O 0.0106 0.0060 'International Tables Vol C Tables 4.2.6.8 and 6.1.1.4'
P P 0.1023 0.0942 'International Tables Vol C Tables 4.2.6.8 and 6.1.1.4'
Ho Ho -0.2175 4.6783 'International Tables Vol C Tables 4.2.6.8 and 6.1.1.4'

loop_
_geom_angle_atom_site_label_1
_geom_angle_atom_site_label_2
_geom_angle_atom_site_label_3
_geom_angle
_geom_angle_site_symmetry_1
_geom_angle_site_symmetry_3
P63 Ho1 Ho1 60.99(3) . 2_767
O61 Ho1 Ho1 88.67(9) . 2_767
O61 Ho1 P63 28.78(10) . .
O61 Ho1 C43 142.92(17) . .
O72 Ho1 Ho1 79.19(11) . 2_767
O72 Ho1 P63 83.56(11) . .
O72 Ho1 O61 80.25(14) . .
O72 Ho1 O62 76.29(14) . 2_767
O72 Ho1 O62 85.69(14) . .
O72 Ho1 O41 119.98(15) . .
O72 Ho1 O42 75.99(15) . .
O72 Ho1 O31 119.22(17) . .
O72 Ho1 C43 98.18(16) . .
O72 Ho1 O1S 150.37(15) . .
O62 Ho1 Ho1 33.78(9) . 2_767
O62 Ho1 Ho1 36.38(10) 2_767 2_767
O62 Ho1 P63 96.92(10) 2_767 .
O62 Ho1 P63 28.10(9) . .
O62 Ho1 O61 56.81(13) . .
O62 Ho1 O61 123.01(13) 2_767 .
O62 Ho1 O62 70.17(15) 2_767 .
O62 Ho1 O41 82.80(14) 2_767 .
O62 Ho1 O42 99.76(16) 2_767 .
O62 Ho1 C43 160.23(18) . .
O62 Ho1 C43 91.81(17) 2_767 .
O62 Ho1 O1S 79.53(14) 2_767 .
O41 Ho1 Ho1 112.89(10) . 2_767
O41 Ho1 P63 155.26(10) . .
O41 Ho1 O61 151.96(14) . .
O41 Ho1 O62 137.25(13) . .
O41 Ho1 C43 26.84(17) . .
O42 Ho1 Ho1 134.12(12) . 2_767
O42 Ho1 P63 149.58(12) . .
O42 Ho1 O61 123.58(15) . .
O42 Ho1 O62 160.90(15) . .
O42 Ho1 O41 53.05(15) . .
O42 Ho1 C43 26.21(17) . .
O31 Ho1 Ho1 148.99(13) . 2_767
O31 Ho1 P63 94.56(12) . .
O31 Ho1 O61 71.87(15) . .
O31 Ho1 O62 117.97(15) . .
O31 Ho1 O62 161.74(16) . 2_767
O31 Ho1 O41 80.84(16) . .
O31 Ho1 O42 76.65(18) . .
O31 Ho1 C43 77.08(18) . .
O31 Ho1 O1S 87.96(17) . .
C43 Ho1 Ho1 127.74(14) . 2_767
C43 Ho1 P63 171.26(14) . .
O1S Ho1 Ho1 71.19(11) . 2_767
O1S Ho1 P63 82.62(11) . .
O1S Ho1 O61 99.21(13) . .
O1S Ho1 O62 70.06(14) . .
O1S Ho1 O41 72.97(15) . .
O1S Ho1 O42 125.33(15) . .
O1S Ho1 C43 99.44(17) . .
O60 Cr1 O11 87.19(18) . .
O60 Cr1 O2 168.29(19) . .
O60 Cr1 O3S 81.35(17) . .
O1 Cr1 O60 95.05(18) . .
O1 Cr1 O71 92.57(19) . .
O1 Cr1 O11 97.32(19) . .
O1 Cr1 O2 96.30(19) . .
O1 Cr1 O3S 175.10(18) . .
O71 Cr1 O60 95.15(18) . .
O71 Cr1 O11 169.61(19) . .
O71 Cr1 O2 87.22(19) . .
O71 Cr1 O3S 84.49(18) . .
O11 Cr1 O3S 85.86(19) . .
O2 Cr1 O11 88.52(19) . .
O2 Cr1 O3S 87.49(18) . .
O21 Cr2 O32 83.47(19) . .
O1 Cr2 O21 91.47(18) . .
O1 Cr2 O32 174.05(19) . .
O1 Cr2 O61 96.72(18) . .
O1 Cr2 O70 93.42(18) . .
O1 Cr2 O51 96.1(2) . .
O61 Cr2 O21 91.97(17) . .
O61 Cr2 O32 86.60(18) . .
O70 Cr2 O21 174.97(19) . .
O70 Cr2 O32 91.6(2) . .
O70 Cr2 O61 88.66(17) . .
O70 Cr2 O51 87.34(19) . .
O51 Cr2 O21 90.95(19) . .
O51 Cr2 O32 80.9(2) . .
O51 Cr2 O61 166.8(2) . .
O1 Cr3 O3 96.24(19) . .
O1 Cr3 O22 95.71(19) . .
O1 Cr3 O12 94.8(2) . .
O1 Cr3 O52 96.9(2) . .
O1 Cr3 N31S 175.0(8) . .
O1 Cr3 N31T 176.7(17) . .
O3 Cr3 N31S 86.8(11) . .
O3 Cr3 N31T 86.5(15) . .
O22 Cr3 O3 168.1(2) . .
O22 Cr3 O52 92.5(2) . .
O22 Cr3 N31S 81.3(11) . .
O22 Cr3 N31T 81.5(15) . .
O12 Cr3 O3 91.4(2) . .
O12 Cr3 O22 87.7(2) . .
O12 Cr3 O52 168.2(2) . .
O12 Cr3 N31S 81.1(10) . .
O12 Cr3 N31T 87.0(13) . .
O52 Cr3 O3 85.9(2) . .
O52 Cr3 N31S 87.3(10) . .
O52 Cr3 N31T 81.4(13) . .
O60 P63 Ho1 132.65(16) . .
O60 P63 O61 112.6(2) . .
O60 P63 O62 113.8(2) . .
O60 P63 C64 108.2(3) . .
O61 P63 Ho1 52.78(16) . .
O61 P63 C64 109.8(3) . .
O62 P63 Ho1 50.21(16) . .
O62 P63 O61 102.8(2) . .
O62 P63 C64 109.5(3) . .
C64 P63 Ho1 119.1(2) . .
O71 P73 O72 108.5(2) . .
O71 P73 O70 113.5(3) . .
O71 P73 C74 106.8(3) . .
O72 P73 C74 108.5(3) . .
O70 P73 O72 110.8(3) . .
O70 P73 C74 108.5(3) . .
C23 O21 Cr2 126.7(4) . .
P63 O60 Cr1 131.0(3) . .
Cr1 O1 Cr2 125.0(2) . .
Cr3 O1 Cr1 118.2(2) . .
Cr3 O1 Cr2 116.8(2) . .
P73 O71 Cr1 140.8(3) . .
C33 O32 Cr2 138.1(4) . .
C13 O11 Cr1 132.1(5) . .
Cr2 O61 Ho1 122.09(18) . .
P63 O61 Ho1 98.4(2) . .
P63 O61 Cr2 134.2(2) . .
P73 O72 Ho1 127.3(2) . .
Ho1 O62 Ho1 109.83(15) 2_767 .
P63 O62 Ho1 143.5(2) . 2_767
P63 O62 Ho1 101.7(2) . .
C3 O2 Cr1 130.1(4) . .
C4S O3S Cr1 126.6(4) . .
C43 O41 Ho1 92.6(4) . .
C3 O3 Cr3 134.1(5) . .
P73 O70 Cr2 124.9(3) . .
C43 O42 Ho1 95.9(4) . .
C53 O51 Cr2 134.8(5) . .
C23 O22 Cr3 132.6(4) . .
C33 O31 Ho1 141.3(4) . .
C13 O12 Cr3 131.1(4) . .
C53 O52 Cr3 124.8(5) . .
O2 C3 O3 125.2(6) . .
O2 C3 C4 117.9(11) . .
O2 C3 C4A 118.7(17) . .
O3 C3 C4 116.4(11) . .
O3 C3 C4A 115.8(17) . .
O21 C23 C24 118.7(6) . .
O22 C23 O21 125.6(6) . .
O22 C23 C24 115.7(6) . .
O11 C13 O12 125.3(6) . .
O11 C13 C14 118.4(8) . .
O11 C13 C14A 116.3(11) . .
O12 C13 C14 116.2(7) . .
O12 C13 C14A 118.2(10) . .
C66 C64 P63 109.8(4) . .
C66 C64 C67 109.0(5) . .
C67 C64 P63 109.2(4) . .
C65 C64 P63 109.9(4) . .
C65 C64 C66 109.6(6) . .
C65 C64 C67 109.3(5) . .
C77 C74 P73 109.0(5) . .
C77 C74 C75 110.4(7) . .
C76 C74 P73 111.1(5) . .
C76 C74 C77 108.6(6) . .
C76 C74 C75 110.2(7) . .
C75 C74 P73 107.6(5) . .
C23 C24 C27 111.9(6) . .
C23 C24 C26 108.6(6) . .
C23 C24 C25 106.3(7) . .
C27 C24 C26 109.4(7) . .
C25 C24 C27 109.8(7) . .
C25 C24 C26 110.7(8) . .
O32 C33 O31 125.7(6) . .
O32 C33 C34 117.6(6) . .
O31 C33 C34 116.8(6) . .
C43 C44 C47 109.2(8) . .
C43 C44 C45 110.2(8) . .
C43 C44 C46 108.4(8) . .
C47 C44 C45 111.4(10) . .
C47 C44 C46 108.0(10) . .
C45 C44 C46 109.5(10) . .
O51 C53 O52 125.5(7) . .
O51 C53 C54 111.5(10) . .
O51 C53 C54A 119.8(9) . .
O52 C53 C54 123.0(10) . .
O52 C53 C54A 114.7(9) . .
O41 C43 Ho1 60.6(3) . .
O41 C43 C44 122.0(7) . .
O41 C43 C44A 117.8(12) . .
O42 C43 Ho1 57.9(3) . .
O42 C43 O41 118.4(5) . .
O42 C43 C44 119.6(6) . .
O42 C43 C44A 123.7(11) . .
C44 C43 Ho1 177.2(6) . .
C44A C43 Ho1 177.9(12) . .
C4S C5S C6S 109.4(8) . .
C7S C5S C4S 115.0(9) . .
C7S C5S C6S 109.1(9) . .
C3 C4 C5 109(2) . .
C3 C4 C7 110.0(18) . .
C3 C4 C6 106.6(16) . .
C5 C4 C7 107(3) . .
C5 C4 C6 111(3) . .
C7 C4 C6 113(2) . .
O3S C4S C5S 113.3(6) . .
C33 C34 C37 111.0(6) . .
C35 C34 C37 109.2(7) . .
C35 C34 C33 106.8(6) . .
C35 C34 C36 110.6(8) . .
C36 C34 C37 110.8(8) . .
C36 C34 C33 108.4(6) . .
C13 C14 C17 111.5(16) . .
C16 C14 C13 106.2(14) . .
C16 C14 C17 107.5(17) . .
C15 C14 C13 109.8(16) . .
C15 C14 C16 112.5(18) . .
C15 C14 C17 109.4(17) . .
C55 C54 C53 114(3) . .
C55 C54 C56 112(2) . .
C55 C54 C57 112(2) . .
C56 C54 C53 102(3) . .
C56 C54 C57 112(2) . .
C57 C54 C53 105(3) . .
C32S N31S Cr3 124(3) . .
N31S C32S C33S 108(2) . .
N31S C32S C34S 114.6(17) . .
C34S C32S C33S 107.1(13) . .
C34T C8A C33T 109.2(17) . .
N31T C8A C33T 117(3) . .
N31T C8A C34T 117(3) . .
C8A N31T Cr3 121(3) . .
C13 C14A C16A 106(3) . .
C13 C14A C17A 103(3) . .
C13 C14A C15A 111(3) . .
C16A C14A C17A 117(3) . .
C15A C14A C16A 111(3) . .
C15A C14A C17A 109(3) . .
C53 C54A C56A 110(2) . .
C53 C54A C57A 105(2) . .
C53 C54A C55A 111(2) . .
C57A C54A C56A 125(3) . .
C55A C54A C56A 102(2) . .
C55A C54A C57A 103(3) . .
C42T C43T C45T 113.3(18) . .
C42T C43T C44T 115(2) . .
C44T C43T C45T 108.8(17) . .
O41T C42T C43T 115.1(18) . .
O21T C22T C23T 108.4(12) . .
C22T C23T C25T 106.6(13) . .
C24T C23T C22T 111.6(14) . .
C24T C23T C25T 110.6(14) . .
C1 C2 C9 112.8(13) . .
C1 C2 C10 112.8(14) . .
C9 C2 C10 110.1(13) . .
O4 C9 C2 109.6(12) . .
C43 C44A C45A 106.6(18) . .
C43 C44A C46A 108.4(19) . .
C43 C44A C47A 104.8(17) . .
C45A C44A C46A 108(3) . .
C45A C44A C47A 119(3) . .
C47A C44A C46A 110(2) . .
C6A C4A C3 104(3) . .
C7A C4A C3 106(3) . .
C7A C4A C6A 115(3) . .
C5A C4A C3 112(4) . .
C5A C4A C6A 109(4) . .
C5A C4A C7A 112(4) . .

loop_
_geom_bond_atom_site_label_1
_geom_bond_atom_site_label_2
_geom_bond_distance
_geom_bond_site_symmetry_2
Ho1 Ho1 3.9504(5) 2_767
Ho1 P63 3.1748(15) .
Ho1 O61 2.556(4) .
Ho1 O72 2.244(4) .
Ho1 O62 2.491(4) .
Ho1 O62 2.335(4) 2_767
Ho1 O41 2.472(4) .
Ho1 O42 2.415(5) .
Ho1 O31 2.247(4) .
Ho1 C43 2.836(6) .
Ho1 O1S 2.389(4) .
Cr1 O60 1.962(4) .
Cr1 O1 1.909(4) .
Cr1 O71 1.923(4) .
Cr1 O11 1.991(4) .
Cr1 O2 1.988(4) .
Cr1 O3S 2.106(4) .
Cr2 O21 1.991(4) .
Cr2 O1 1.950(4) .
Cr2 O32 2.019(5) .
Cr2 O61 1.990(4) .
Cr2 O70 1.973(4) .
Cr2 O51 1.980(5) .
Cr3 O1 1.901(4) .
Cr3 O3 1.981(5) .
Cr3 O22 1.971(5) .
Cr3 O12 1.964(5) .
Cr3 O52 1.978(6) .
Cr3 N31S 2.16(4) .
Cr3 N31T 2.03(5) .
P63 O60 1.515(4) .
P63 O61 1.545(4) .
P63 O62 1.527(4) .
P63 C64 1.830(6) .
P73 O71 1.526(4) .
P73 O72 1.532(5) .
P73 O70 1.530(5) .
P73 C74 1.812(6) .
O21 C23 1.271(8) .
O32 C33 1.246(8) .
O11 C13 1.256(8) .
O62 Ho1 2.335(4) 2_767
O2 C3 1.250(8) .
O3S C4S 1.442(7) .
O41 C43 1.282(7) .
O3 C3 1.265(8) .
O42 C43 1.259(8) .
O51 C53 1.258(9) .
O22 C23 1.266(8) .
O31 C33 1.265(8) .
C66 C64 1.533(9) .
O12 C13 1.265(9) .
O52 C53 1.259(10) .
C3 C4 1.49(3) .
C3 C4A 1.60(6) .
C67 C64 1.540(9) .
C65 C64 1.528(9) .
C23 C24 1.526(9) .
C13 C14 1.54(4) .
C13 C14A 1.51(6) .
C74 C77 1.542(11) .
C74 C76 1.530(10) .
C74 C75 1.545(11) .
C24 C27 1.535(10) .
C24 C26 1.548(12) .
C24 C25 1.533(13) .
C37 C34 1.535(12) .
C33 C34 1.527(9) .
C44 C43 1.524(11) .
C44 C47 1.541(12) .
C44 C45 1.544(12) .
C44 C46 1.546(12) .
C53 C54 1.58(6) .
C53 C54A 1.48(4) .
C43 C44A 1.54(2) .
C5S C4S 1.484(11) .
C5S C6S 1.542(12) .
C5S C7S 1.471(16) .
C4 C5 1.57(2) .
C4 C7 1.57(2) .
C4 C6 1.57(2) .
C34 C35 1.519(13) .
C34 C36 1.524(12) .
C16 C14 1.531(19) .
C14 C15 1.530(17) .
C14 C17 1.547(18) .
C54 C55 1.50(3) .
C54 C56 1.50(3) .
C54 C57 1.51(3) .
N31S C32S 1.436(18) .
C33S C32S 1.570(18) .
C34S C32S 1.511(16) .
C33T C8A 1.553(19) .
C8A C34T 1.524(19) .
C8A N31T 1.47(2) .
C14A C16A 1.62(3) .
C14A C17A 1.62(3) .
C14A C15A 1.60(3) .
C56A C54A 1.53(2) .
C54A C57A 1.53(2) .
C54A C55A 1.52(2) .
O41T C42T 1.412(18) .
C43T C42T 1.468(18) .
C43T C45T 1.532(18) .
C43T C44T 1.522(19) .
C22T O21T 1.450(15) .
C22T C23T 1.521(15) .
C23T C25T 1.531(16) .
C23T C24T 1.511(17) .
O4 C9 1.418(16) .
C2 C1 1.504(16) .
C2 C9 1.517(15) .
C2 C10 1.517(17) .
C45A C44A 1.54(2) .
C44A C46A 1.54(2) .
C44A C47A 1.54(2) .
C6A C4A 1.52(3) .
C7A C4A 1.52(3) .
C5A C4A 1.52(3) .
